data_2238376
loop_
_publ_author_name
'Mishima, Akio'
'Katsuta, Nagisa'
'Furusyou, Midori'
'Fuyuhiro, Akira'
'Kawata, Satoshi'

_publ_section_title
;
 Bis[\m-3,5-bis(pyridin-2-yl)pyrazolato]bis[(hexafluorophosphato)copper(II)]
;
_journal_coeditor_code IS5289
_journal_issue 8
_journal_name_full 'Acta Crystallographica Section E'
_journal_page_first m455
_journal_page_last m456
_journal_paper_doi 10.1107/S1600536813018813
_journal_volume 69
_journal_year 2013
_chemical_formula_iupac '[Cu2 (C13 H9 N4)2 (F6 P)2]'
_chemical_formula_moiety 'C26 H18 Cu2 F12 N8 P2'
_chemical_formula_sum 'C26 H18 Cu2 F12 N8 P2'
_chemical_formula_weight 859.52
_chemical_name_systematic
;
Bis[\m-3,5-bis(pyridin-2-yl)pyrazolato]bis[(hexafluorophosphato)copper(II)]
;
_space_group_IT_number 14
_symmetry_cell_setting monoclinic
_symmetry_space_group_name_Hall '-P 2ybc'
_symmetry_space_group_name_H-M 'P 1 21/c 1'
_atom_sites_solution_hydrogens geom
_atom_sites_solution_primary direct
_atom_sites_solution_secondary difmap
_audit_creation_method SHELXL97
_cell_angle_alpha 90.0000
_cell_angle_beta 95.753(2)
_cell_angle_gamma 90.0000
_cell_formula_units_Z 2
_cell_length_a 6.3558(4)
_cell_length_b 21.2388(14)
_cell_length_c 10.9252(9)
_cell_measurement_reflns_used 17353
_cell_measurement_temperature 200
_cell_measurement_theta_max 27.52
_cell_measurement_theta_min 3.22
_cell_volume 1467.36(18)
_computing_cell_refinement '<i>RAPID-AUTO</i> (Rigaku, 2002)'
_computing_data_collection '<i>RAPID-AUTO</i> (Rigaku, 2002)'
_computing_data_reduction '<i>RAPID-AUTO</i> (Rigaku, 2002)'
_computing_molecular_graphics 'CrystalStructure (Rigaku, 2010)'
_computing_publication_material 'CrystalStructure (Rigaku, 2010)'
_computing_structure_refinement 'SHELXL97 (Sheldrick, 2008)'
_computing_structure_solution '<i>Il Milione</i> (Burla <i>et al.</i>, 2007)'
_diffrn_ambient_temperature 200
_diffrn_detector_area_resol_mean 10.000
_diffrn_measured_fraction_theta_full 0.999
_diffrn_measured_fraction_theta_max 0.999
_diffrn_measurement_device_type 'Rigaku R-AXIS RAPID'
_diffrn_measurement_method &yen;w
_diffrn_radiation_type 'Mo K\a'
_diffrn_radiation_wavelength 0.71075
_diffrn_reflns_av_R_equivalents 0.0284
_diffrn_reflns_limit_h_max 8
_diffrn_reflns_limit_h_min -7
_diffrn_reflns_limit_k_max 27
_diffrn_reflns_limit_k_min -27
_diffrn_reflns_limit_l_max 14
_diffrn_reflns_limit_l_min -14
_diffrn_reflns_number 23498
_diffrn_reflns_theta_full 27.49
_diffrn_reflns_theta_max 27.48
_diffrn_standards_number 0
_exptl_absorpt_coefficient_mu 1.671
_exptl_absorpt_correction_T_max 0.845
_exptl_absorpt_correction_T_min 0.603
_exptl_absorpt_correction_type multi-scan
_exptl_absorpt_process_details '(ABSCOR; Higashi, 1995)'
_exptl_crystal_colour purple
_exptl_crystal_density_diffrn 1.945
_exptl_crystal_density_method 'not measured'
_exptl_crystal_description block
_exptl_crystal_F_000 852.00
_exptl_crystal_size_max 0.500
_exptl_crystal_size_mid 0.150
_exptl_crystal_size_min 0.100
_refine_diff_density_max 0.440
_refine_diff_density_min -0.190
_refine_ls_extinction_method none
_refine_ls_goodness_of_fit_ref 1.045
_refine_ls_hydrogen_treatment constr
_refine_ls_number_parameters 226
_refine_ls_number_reflns 3364
_refine_ls_number_restraints 0
_refine_ls_R_factor_gt 0.0271
_refine_ls_shift/su_max 0.005
_refine_ls_structure_factor_coef Fsqd
_refine_ls_weighting_details 'w = 1/[\s^2^(Fo^2^)+(0.0407P)^2^+0.8933P] where P=(Fo^2^+2Fc^2^)/3'
_refine_ls_weighting_scheme calc
_refine_ls_wR_factor_ref 0.0739
_reflns_number_gt 3035
_reflns_number_total 3364
_reflns_threshold_expression F^2^>2\s(F^2^)
_cod_data_source_file is5289.cif
_cod_data_source_block I
_cod_original_sg_symbol_H-M 'P 21/c'
_cod_database_code 2238376
_cod_database_fobs_code 2238376

loop_
_symmetry_equiv_pos_site_id
_symmetry_equiv_pos_as_xyz
1 +X,+Y,+Z
2 -X,1/2+Y,1/2-Z
3 -X,-Y,-Z
4 +X,1/2-Y,1/2+Z

loop_
_atom_site_type_symbol
_atom_site_label
_atom_site_fract_x
_atom_site_fract_y
_atom_site_fract_z
_atom_site_U_iso_or_equiv
_atom_site_adp_type
_atom_site_calc_flag
_atom_site_refinement_flags
_atom_site_occupancy
_atom_site_symmetry_multiplicity
Cu Cu1 0.24888(3) 1.033789(9) 0.417882(19) 0.02189(8) Uani d . 1.0 4
P P1 0.03196(7) 1.13684(2) 0.14887(5) 0.02699(12) Uani d . 1.0 4
F F1 0.0266(2) 1.09594(7) 0.27373(13) 0.0462(4) Uani d . 1.0 4
F F2 0.28337(18) 1.14060(7) 0.17046(13) 0.0442(4) Uani d . 1.0 4
F F3 -0.22096(18) 1.13202(6) 0.13015(12) 0.0396(3) Uani d . 1.0 4
F F4 0.0145(3) 1.19979(7) 0.22615(15) 0.0542(4) Uani d . 1.0 4
F F5 0.0487(3) 1.07334(7) 0.07324(15) 0.0563(4) Uani d . 1.0 4
F F6 0.0329(3) 1.17709(8) 0.02601(13) 0.0538(4) Uani d . 1.0 4
N N1 -0.4133(3) 0.88408(7) 0.53595(15) 0.0270(4) Uani d . 1.0 4
N N2 -0.0897(3) 0.93626(7) 0.45127(14) 0.0253(3) Uani d . 1.0 4
N N3 0.0774(3) 0.95817(7) 0.39846(15) 0.0252(3) Uani d . 1.0 4
N N4 0.4018(3) 0.98801(7) 0.28636(15) 0.0267(4) Uani d . 1.0 4
C C1 -0.5796(4) 0.85849(11) 0.5849(2) 0.0407(5) Uani d . 1.0 4
C C2 -0.6626(4) 0.80010(12) 0.5503(3) 0.0457(6) Uani d . 1.0 4
C C3 -0.5719(4) 0.76610(11) 0.4628(3) 0.0422(5) Uani d . 1.0 4
C C4 -0.4009(4) 0.79120(10) 0.4109(2) 0.0361(5) Uani d . 1.0 4
C C5 -0.3257(3) 0.85002(9) 0.44940(18) 0.0267(4) Uani d . 1.0 4
C C6 -0.1453(3) 0.88030(9) 0.40028(18) 0.0270(4) Uani d . 1.0 4
C C7 -0.0116(3) 0.86473(9) 0.31120(19) 0.0308(4) Uani d . 1.0 4
C C8 0.1266(3) 0.91584(9) 0.31413(17) 0.0267(4) Uani d . 1.0 4
C C9 0.3078(3) 0.93294(9) 0.24875(17) 0.0259(4) Uani d . 1.0 4
C C10 0.3792(4) 0.89636(10) 0.15631(19) 0.0345(5) Uani d . 1.0 4
C C11 0.5527(4) 0.91622(11) 0.1003(2) 0.0379(5) Uani d . 1.0 4
C C12 0.6503(4) 0.97141(10) 0.1374(3) 0.0394(5) Uani d . 1.0 4
C C13 0.5705(4) 1.00590(10) 0.2299(3) 0.0395(5) Uani d . 1.0 4
H H1 -0.6429 0.8815 0.6461 0.0489 Uiso calc R 1.0 4
H H2 -0.7809 0.7839 0.5868 0.0549 Uiso calc R 1.0 4
H H3 -0.6258 0.7258 0.4381 0.0506 Uiso calc R 1.0 4
H H4 -0.3360 0.7685 0.3498 0.0433 Uiso calc R 1.0 4
H H5 -0.0140 0.8282 0.2608 0.0370 Uiso calc R 1.0 4
H H6 0.3096 0.8581 0.1319 0.0413 Uiso calc R 1.0 4
H H7 0.6039 0.8919 0.0366 0.0454 Uiso calc R 1.0 4
H H8 0.7705 0.9858 0.1005 0.0473 Uiso calc R 1.0 4
H H9 0.6386 1.0443 0.2547 0.0474 Uiso calc R 1.0 4

loop_
_atom_site_aniso_label
_atom_site_aniso_U_11
_atom_site_aniso_U_22
_atom_site_aniso_U_33
_atom_site_aniso_U_12
_atom_site_aniso_U_13
_atom_site_aniso_U_23
Cu1 0.02108(12) 0.02079(12) 0.02492(13) -0.00163(8) 0.00777(8) 0.00105(8)
P1 0.0235(3) 0.0286(3) 0.0298(3) 0.00159(18) 0.00704(18) 0.00549(18)
F1 0.0339(7) 0.0609(9) 0.0441(8) 0.0039(6) 0.0048(6) 0.0282(7)
F2 0.0238(6) 0.0595(9) 0.0501(8) -0.0005(6) 0.0075(5) 0.0071(7)
F3 0.0243(6) 0.0452(7) 0.0494(8) 0.0015(5) 0.0050(5) 0.0164(6)
F4 0.0554(9) 0.0404(8) 0.0704(10) -0.0047(7) 0.0235(8) -0.0159(7)
F5 0.0550(9) 0.0471(8) 0.0710(11) -0.0066(7) 0.0268(8) -0.0213(8)
F6 0.0451(8) 0.0709(10) 0.0458(8) -0.0083(7) 0.0071(6) 0.0299(7)
N1 0.0240(7) 0.0287(8) 0.0289(8) -0.0056(6) 0.0053(6) 0.0000(7)
N2 0.0256(7) 0.0233(8) 0.0282(8) -0.0040(6) 0.0094(6) -0.0015(6)
N3 0.0246(7) 0.0246(8) 0.0279(8) -0.0027(6) 0.0099(6) -0.0008(6)
N4 0.0275(8) 0.0237(8) 0.0307(8) 0.0021(6) 0.0118(7) 0.0025(6)
C1 0.0360(11) 0.0469(13) 0.0420(12) -0.0155(10) 0.0168(9) -0.0086(10)
C2 0.0388(12) 0.0486(13) 0.0521(14) -0.0233(11) 0.0162(10) -0.0052(11)
C3 0.0375(11) 0.0326(11) 0.0567(14) -0.0141(9) 0.0057(10) -0.0042(10)
C4 0.0332(10) 0.0275(10) 0.0486(13) -0.0046(8) 0.0086(9) -0.0067(9)
C5 0.0220(8) 0.0260(9) 0.0324(10) -0.0017(7) 0.0036(7) 0.0014(8)
C6 0.0256(9) 0.0232(9) 0.0330(10) -0.0025(7) 0.0069(7) -0.0016(7)
C7 0.0279(9) 0.0277(10) 0.0381(11) -0.0038(8) 0.0095(8) -0.0078(8)
C8 0.0250(8) 0.0271(9) 0.0288(9) -0.0005(7) 0.0073(7) -0.0040(7)
C9 0.0229(8) 0.0291(9) 0.0265(9) 0.0016(7) 0.0061(7) 0.0015(7)
C10 0.0322(10) 0.0392(11) 0.0333(10) -0.0023(9) 0.0100(8) -0.0092(9)
C11 0.0368(11) 0.0457(12) 0.0335(11) 0.0041(10) 0.0155(9) -0.0042(9)
C12 0.0369(11) 0.0407(12) 0.0449(13) -0.0004(9) 0.0247(10) 0.0031(9)
C13 0.0407(12) 0.0303(10) 0.0517(13) -0.0069(9) 0.0257(10) -0.0022(9)

loop_
_atom_type_symbol
_atom_type_description
_atom_type_scat_dispersion_real
_atom_type_scat_dispersion_imag
_atom_type_scat_source
Cu Cu 0.3201 1.2651
;
International Tables for Crystallography
(1992, Vol. C, Tables 4.2.6.8 and 6.1.1.4)
;
C C 0.0033 0.0016
;
International Tables for Crystallography
(1992, Vol. C, Tables 4.2.6.8 and 6.1.1.4)
;
N N 0.0061 0.0033
;
International Tables for Crystallography
(1992, Vol. C, Tables 4.2.6.8 and 6.1.1.4)
;
P P 0.1023 0.0942
;
International Tables for Crystallography
(1992, Vol. C, Tables 4.2.6.8 and 6.1.1.4)
;
F F 0.0171 0.0103
;
International Tables for Crystallography
(1992, Vol. C, Tables 4.2.6.8 and 6.1.1.4)
;
O O 0.0106 0.0060
;
International Tables for Crystallography
(1992, Vol. C, Tables 4.2.6.8 and 6.1.1.4)
;
H H 0.0000 0.0000
;
International Tables for Crystallography
(1992, Vol. C, Table 6.1.1.4)
;

loop_
_geom_angle_atom_site_label_1
_geom_angle_atom_site_label_2
_geom_angle_atom_site_label_3
_geom_angle_site_symmetry_1
_geom_angle_site_symmetry_3
_geom_angle
_geom_angle_publ_flag
F1 Cu1 N1 . 3_576 86.91(6) no
F1 Cu1 N2 . 3_576 89.26(6) no
F1 Cu1 N3 . . 95.51(6) no
F1 Cu1 N4 . . 95.15(6) no
N1 Cu1 N2 3_576 3_576 80.32(7) no
N1 Cu1 N3 3_576 . 171.30(7) no
N1 Cu1 N4 3_576 . 107.82(7) no
N2 Cu1 N3 3_576 . 91.34(7) no
N2 Cu1 N4 3_576 . 170.90(7) no
N3 Cu1 N4 . . 80.32(7) no
F1 P1 F2 . . 90.45(8) no
F1 P1 F3 . . 88.14(7) no
F1 P1 F4 . . 89.73(9) no
F1 P1 F5 . . 89.48(8) no
F1 P1 F6 . . 179.00(8) no
F2 P1 F3 . . 178.59(8) no
F2 P1 F4 . . 90.10(8) no
F2 P1 F5 . . 90.07(8) no
F2 P1 F6 . . 90.55(8) no
F3 P1 F4 . . 89.93(8) no
F3 P1 F5 . . 89.88(8) no
F3 P1 F6 . . 90.86(8) no
F4 P1 F5 . . 179.19(9) no
F4 P1 F6 . . 90.15(9) no
F5 P1 F6 . . 90.64(9) no
Cu1 F1 P1 . . 141.77(8) no
Cu1 N1 C1 3_576 . 129.86(15) no
Cu1 N1 C5 3_576 . 112.79(13) no
C1 N1 C5 . . 117.14(17) no
Cu1 N2 N3 3_576 . 134.19(12) no
Cu1 N2 C6 3_576 . 117.43(13) no
N3 N2 C6 . . 108.34(16) no
Cu1 N3 N2 . . 134.43(13) no
Cu1 N3 C8 . . 117.46(13) no
N2 N3 C8 . . 108.11(15) no
Cu1 N4 C9 . . 113.20(13) no
Cu1 N4 C13 . . 129.88(14) no
C9 N4 C13 . . 116.83(17) no
N1 C1 C2 . . 123.1(3) no
C1 C2 C3 . . 119.1(3) no
C2 C3 C4 . . 119.1(3) no
C3 C4 C5 . . 119.0(2) no
N1 C5 C4 . . 122.62(18) no
N1 C5 C6 . . 114.45(17) no
C4 C5 C6 . . 122.94(19) no
N2 C6 C5 . . 114.80(18) no
N2 C6 C7 . . 110.23(17) no
C5 C6 C7 . . 134.97(18) no
C6 C7 C8 . . 103.05(17) no
N3 C8 C7 . . 110.27(17) no
N3 C8 C9 . . 114.66(17) no
C7 C8 C9 . . 135.07(19) no
N4 C9 C8 . . 114.25(17) no
N4 C9 C10 . . 122.46(18) no
C8 C9 C10 . . 123.29(18) no
C9 C10 C11 . . 119.1(2) no
C10 C11 C12 . . 119.2(3) no
C11 C12 C13 . . 118.8(3) no
N4 C13 C12 . . 123.6(2) no
N1 C1 H1 . . 118.447 no
C2 C1 H1 . . 118.447 no
C1 C2 H2 . . 120.455 no
C3 C2 H2 . . 120.458 no
C2 C3 H3 . . 120.463 no
C4 C3 H3 . . 120.456 no
C3 C4 H4 . . 120.518 no
C5 C4 H4 . . 120.513 no
C6 C7 H5 . . 128.470 no
C8 C7 H5 . . 128.475 no
C9 C10 H6 . . 120.440 no
C11 C10 H6 . . 120.440 no
C10 C11 H7 . . 120.375 no
C12 C11 H7 . . 120.382 no
C11 C12 H8 . . 120.612 no
C13 C12 H8 . . 120.598 no
N4 C13 H9 . . 118.220 no
C12 C13 H9 . . 118.227 no

loop_
_geom_bond_atom_site_label_1
_geom_bond_atom_site_label_2
_geom_bond_site_symmetry_2
_geom_bond_distance
_geom_bond_publ_flag
Cu1 F1 . 2.4027(14) yes
Cu1 N1 3_576 2.0698(15) yes
Cu1 N2 3_576 1.9393(16) yes
Cu1 N3 . 1.9405(15) yes
Cu1 N4 . 2.0577(17) yes
P1 F1 . 1.6205(16) no
P1 F2 . 1.5937(13) no
P1 F3 . 1.6033(13) no
P1 F4 . 1.5911(17) no
P1 F5 . 1.5908(16) no
P1 F6 . 1.5919(16) no
N1 C1 . 1.346(3) no
N1 C5 . 1.354(3) no
N2 N3 . 1.342(3) no
N2 C6 . 1.345(3) no
N3 C8 . 1.346(3) no
N4 C9 . 1.358(3) no
N4 C13 . 1.345(3) no
C1 C2 . 1.385(4) no
C2 C3 . 1.371(4) no
C3 C4 . 1.382(4) no
C4 C5 . 1.388(3) no
C5 C6 . 1.463(3) no
C6 C7 . 1.394(3) no
C7 C8 . 1.395(3) no
C8 C9 . 1.460(3) no
C9 C10 . 1.386(3) no
C10 C11 . 1.380(4) no
C11 C12 . 1.368(4) no
C12 C13 . 1.384(4) no
C1 H1 . 0.950 no
C2 H2 . 0.950 no
C3 H3 . 0.950 no
C4 H4 . 0.950 no
C7 H5 . 0.950 no
C10 H6 . 0.950 no
C11 H7 . 0.950 no
C12 H8 . 0.950 no
C13 H9 . 0.950 no

loop_
_geom_hbond_atom_site_label_D
_geom_hbond_atom_site_label_H
_geom_hbond_atom_site_label_A
_geom_hbond_site_symmetry_A
_geom_hbond_distance_DH
_geom_hbond_distance_HA
_geom_hbond_distance_DA
_geom_hbond_angle_DHA
_geom_hbond_publ_flag
C3 H3 F3 2_445 0.95 2.31 3.257(3) 175 yes
C11 H7 F2 3_675 0.95 2.54 3.451(3) 162 yes
C12 H8 F5 1_655 0.95 2.60 3.456(3) 150 yes
C13 H9 F3 1_655 0.95 2.52 3.226(3) 131 yes

loop_
_geom_torsion_atom_site_label_1
_geom_torsion_atom_site_label_2
_geom_torsion_atom_site_label_3
_geom_torsion_atom_site_label_4
_geom_torsion_site_symmetry_1
_geom_torsion_site_symmetry_3
_geom_torsion_site_symmetry_4
_geom_torsion
_geom_torsion_publ_flag
F1 Cu1 N1 C1 . 3_576 3_576 -88.93(13) no
F1 Cu1 N1 C5 . 3_576 3_576 85.58(10) no
N1 Cu1 F1 P1 3_576 . . 65.41(14) no
F1 Cu1 N2 N3 . 3_576 3_576 93.39(14) no
F1 Cu1 N2 C6 . 3_576 3_576 -83.83(10) no
N2 Cu1 F1 P1 3_576 . . 145.75(14) no
F1 Cu1 N3 N2 . . . -87.27(14) no
F1 Cu1 N3 C8 . . . 92.31(11) no
N3 Cu1 F1 P1 . . . -122.97(14) no
F1 Cu1 N4 C9 . . . -91.72(10) no
F1 Cu1 N4 C13 . . . 84.74(13) no
N4 Cu1 F1 P1 . . . -42.23(14) no
N1 Cu1 N2 N3 3_576 3_576 3_576 -179.62(15) no
N1 Cu1 N2 C6 3_576 3_576 3_576 3.16(10) no
N2 Cu1 N1 C1 3_576 3_576 3_576 -178.70(14) no
N2 Cu1 N1 C5 3_576 3_576 3_576 -4.20(10) no
N1 Cu1 N4 C9 3_576 . . 179.88(9) no
N1 Cu1 N4 C13 3_576 . . -3.67(14) no
N4 Cu1 N1 C1 . 3_576 3_576 5.49(14) no
N4 Cu1 N1 C5 . 3_576 3_576 180.00(9) no
N2 Cu1 N3 N2 3_576 . . 2.12(15) no
N2 Cu1 N3 C8 3_576 . . -178.30(11) no
N3 Cu1 N2 N3 . 3_576 3_576 -2.11(14) no
N3 Cu1 N2 C6 . 3_576 3_576 -179.33(11) no
N3 Cu1 N4 C9 . . . 3.01(10) no
N3 Cu1 N4 C13 . . . 179.47(14) no
N4 Cu1 N3 N2 . . . 178.43(15) no
N4 Cu1 N3 C8 . . . -1.99(10) no
F2 P1 F1 Cu1 . . . -17.33(14) no
F3 P1 F1 Cu1 . . . 162.63(13) no
F4 P1 F1 Cu1 . . . -107.43(14) no
F5 P1 F1 Cu1 . . . 72.73(14) no
Cu1 N1 C1 C2 3_576 . . -174.59(12) no
Cu1 N1 C5 C4 3_576 . . 175.38(11) no
Cu1 N1 C5 C6 3_576 . . -4.49(18) no
C1 N1 C5 C4 . . . 0.1(3) no
C1 N1 C5 C6 . . . -179.75(15) no
C5 N1 C1 C2 . . . -0.3(3) no
Cu1 N2 N3 Cu1 3_576 . . -3.0(3) no
Cu1 N2 N3 C8 3_576 . . 177.44(11) no
Cu1 N2 C6 C5 3_576 . . 1.66(19) no
Cu1 N2 C6 C7 3_576 . . -177.98(9) no
N3 N2 C6 C5 . . . 179.56(13) no
N3 N2 C6 C7 . . . -0.08(19) no
C6 N2 N3 Cu1 . . . 179.64(14) no
C6 N2 N3 C8 . . . 0.04(18) no
Cu1 N3 C8 C7 . . . -179.67(9) no
Cu1 N3 C8 C9 . . . 0.68(19) no
N2 N3 C8 C7 . . . 0.02(19) no
N2 N3 C8 C9 . . . -179.64(13) no
Cu1 N4 C9 C8 . . . -3.48(18) no
Cu1 N4 C9 C10 . . . 176.67(11) no
Cu1 N4 C13 C12 . . . -176.39(12) no
C9 N4 C13 C12 . . . 0.0(3) no
C13 N4 C9 C8 . . . 179.56(15) no
C13 N4 C9 C10 . . . -0.3(3) no
N1 C1 C2 C3 . . . 0.4(4) no
C1 C2 C3 C4 . . . -0.4(4) no
C2 C3 C4 C5 . . . 0.3(3) no
C3 C4 C5 N1 . . . -0.1(3) no
C3 C4 C5 C6 . . . 179.75(17) no
N1 C5 C6 N2 . . . 2.1(3) no
N1 C5 C6 C7 . . . -178.41(17) no
C4 C5 C6 N2 . . . -177.79(17) no
C4 C5 C6 C7 . . . 1.7(4) no
N2 C6 C7 C8 . . . 0.1(2) no
C5 C6 C7 C8 . . . -179.44(19) no
C6 C7 C8 N3 . . . -0.1(2) no
C6 C7 C8 C9 . . . 179.50(18) no
N3 C8 C9 N4 . . . 2.0(3) no
N3 C8 C9 C10 . . . -178.19(14) no
C7 C8 C9 N4 . . . -177.58(19) no
C7 C8 C9 C10 . . . 2.3(4) no
N4 C9 C10 C11 . . . 0.2(3) no
C8 C9 C10 C11 . . . -179.59(15) no
C9 C10 C11 C12 . . . 0.1(3) no
C10 C11 C12 C13 . . . -0.4(3) no
C11 C12 C13 N4 . . . 0.4(4) no
